data_7720571
loop_
_publ_author_name
'de Vere-Tucker, Matthew'
'Squire, Imogen'
'Tritto, Michelangelo'
'Anandkar, Rohil'
'Syeda, Tayyibah'
'Uthayan, Divia'
'Aguila, Gabrielle'
'Silva de Moraes, Lygia'
'Bakewell, Clare'

_publ_section_title
;
 Amidines: a deeper look at the archetypal pro-ligand.
;
_journal_issue 12
_journal_name_full 'Dalton transactions (Cambridge, England : 2003)'
_journal_page_first 4977
_journal_page_last 4987
_journal_paper_doi 10.1039/d6dt00276e
_journal_volume 55
_journal_year 2026
_chemical_formula_moiety 'C60 H78 Al2 N4'
_chemical_formula_sum 'C60 H78 Al2 N4'
_chemical_formula_weight 909.22
_chemical_properties_physical Air-sensitive,Moisture-sensitive
_space_group_crystal_system triclinic
_space_group_IT_number 2
_space_group_name_Hall '-P 1'
_space_group_name_H-M_alt 'P -1'
_atom_sites_solution_hydrogens mixed
_atom_sites_solution_primary dual
_audit_creation_date 2025-12-17
_audit_creation_method
;
Olex2 1.5
(compiled 2025.07.13 svn.rb7424aed for OlexSys, GUI svn.r7314)
;
_audit_update_record
;
2026-01-30 deposited with the CCDC.	2026-03-03 downloaded from the CCDC.
;
_cell_angle_alpha 117.251(4)
_cell_angle_beta 91.690(2)
_cell_angle_gamma 97.297(2)
_cell_formula_units_Z 1
_cell_length_a 9.0212(2)
_cell_length_b 12.7128(5)
_cell_length_c 13.2559(4)
_cell_measurement_reflns_used 11533
_cell_measurement_temperature 100.00(10)
_cell_measurement_theta_max 75.0940
_cell_measurement_theta_min 3.6610
_cell_volume 1333.93(9)
_computing_cell_refinement 'CrysAlisPro 1.171.44.118a (Rigaku OD, 2025)'
_computing_data_collection 'CrysAlisPro system (CCD 44.127a 64-bit (release 27-10-2025))'
_computing_data_reduction 'CrysAlisPro 1.171.44.118a (Rigaku OD, 2025)'
_computing_molecular_graphics 'Olex2 1.5 (Dolomanov et al., 2009)'
_computing_publication_material 'Olex2 1.5 (Dolomanov et al., 2009)'
_computing_structure_refinement 'SHELXL 2019/3 (Sheldrick, 2015)'
_computing_structure_solution 'SHELXT 2018/2 (Sheldrick, 2018)'
_diffrn_ambient_environment N~2~
_diffrn_ambient_temperature 100.00(10)
_diffrn_detector 'Hybrid Pixel Array Detector'
_diffrn_detector_area_resol_mean 10.0000
_diffrn_detector_type 'HyPix-Arc 100'
_diffrn_measured_fraction_theta_full 0.987
_diffrn_measured_fraction_theta_max 0.987
_diffrn_measurement_details
;
List of Runs (angles in degrees, time in seconds):

  # Type    Start    End  Width  t~exp~   \w     \q     \k     \f   Frames
#--------------------------------------------------------------------------
  1  \w    -19.00  82.00   0.50    0.70    --   48.99 -83.00  54.00  202
  2  \w    -83.00  18.00   0.50    0.70    --  -50.74  83.00 174.00  202
  3  \w   -121.00 -19.00   0.50    0.70    --  -87.86  83.00 174.00  204
  4  \w   -156.00 -82.00   0.50    0.70    --  -87.86 -83.00  54.00  148
  5  \w     27.00 129.00   0.50    0.70    --   95.64 -83.00  54.00  204
  6  \w     88.00 164.00   0.50    0.70    --   95.64  83.00 174.00  152
  7  \w    -13.00  13.00   0.50    0.70    --   32.00 107.00  25.43   52
  8  \w   -120.00 -75.00   0.50    0.70    --  -50.74 -77.00  60.00   90
  9  \w     26.00  52.00   0.50    0.70    --   56.00  78.00 -19.56   52
 10  \w     26.00  52.00   0.50    0.70    --   56.00  78.00 -49.78   52
 11  \w     26.00  52.00   0.50    0.70    --   56.00  76.00  33.45   52
 12  \w     26.00  52.00   0.50    0.70    --   56.00  77.00 -84.64   52
 13  \w     25.00  52.00   0.50    0.70    --   56.00  79.00-120.94   54
 14  \w   -147.00 -57.00   0.50    0.70    --  -72.00 -60.00 -76.75  180
 15  \w     22.00 111.00   0.50    0.70    --   95.64-125.00 -60.00  178
 16  \w     26.00 104.00   0.50    0.70    --   95.64 -95.00  30.00  156
 17  \w     22.00 111.00   0.50    0.70    --   95.64-125.00 150.00  178
 18  \w     22.00 111.00   0.50    0.70    --   95.64-125.00 150.00  178
 19  \w     22.00 111.00   0.50    0.70    --   95.64-125.00 -60.00  178
 20  \w     26.00 104.00   0.50    0.70    --   95.64 -95.00  30.00  156
 21  \w     22.00 111.00   0.50    0.70    --   95.64-125.00  60.00  178
 22  \w     22.00 111.00   0.50    0.70    --   95.64-125.00   0.00  178
 23  \w     22.00 111.00   0.50    0.70    --   95.64-125.00 -30.00  178
 24  \w     22.00 111.00   0.50    0.70    --   95.64-125.00-150.00  178
 25  \w     22.00 111.00   0.50    0.70    --   95.64-125.00-150.00  178
 26  \w   -169.00 -76.00   0.50    0.70    --  -96.00 -67.00 -14.40  186
 27  \w     62.00 171.00   0.50    0.70    --   96.00  16.00  95.60  218
 28  \w     33.00 112.00   0.50    0.70    --  101.75 -84.00-178.52  158
 29  \w     33.00 112.00   0.50    0.70    --  101.75 -84.00-178.52  158
 30  \w     33.00 107.00   0.50    0.70    --  101.75 -88.00 -44.98  148
 31  \w     62.00 177.00   0.50    0.70    --  101.75  15.00 -83.51  230
 32  \w     36.00  96.00   0.50    0.70    --  101.75 -75.00-119.00  120
 33  \w     34.00  94.00   0.50    0.70    --  101.75 -83.00 -22.80  120
 34  \w     37.00  69.00   0.50    0.70    --  101.75 -77.00-175.64   64
 35  \w    140.00 165.00   0.50    0.70    --  101.75  12.00-116.46   50
 36  \w     33.00  58.00   0.50    0.70    --  101.75 -84.00 146.21   50
 37  \w     82.00 112.00   0.50    0.70    --  101.75 -84.00-123.31   60
 38  \w     93.00 119.00   0.50    0.70    --  101.75  12.00-116.46   52
 39  \w     34.00  60.00   0.50    0.70    --  101.75 -82.00-138.89   52
 40  \w     35.00  71.00   0.50    0.70    --  101.75 -78.00  53.99   72
 41  \w     81.00 107.00   0.50    0.70    --  101.75 -88.00  40.02   52
 42  \w     33.00  74.00   0.50    0.70    --  101.75 -88.00  40.02   82
 43  \w     80.00 106.00   0.50    0.70    --  101.75 -87.00  89.38   52
 44  \w    106.00 132.00   0.50    0.70    --  101.75 -79.00   4.59   52
 45  \w     36.00  70.00   0.50    0.70    --  101.75 -79.00   4.59   68
 46  \w     75.00 104.00   0.50    0.70    --  101.75 -87.00 173.90   58
 47  \w     47.00 104.00   0.50    0.70    --  101.75  10.00-179.01  114
 48  \w    117.00 173.00   0.50    0.70    --  101.75  10.00-179.01  112
 49  \w     63.00 155.00   0.50    0.70    --  101.75  15.00 -13.57  184
 50  \w     58.00  84.00   0.50    0.70    --  101.75 -83.00 -90.43   52
 51  \w     78.00 105.00   0.50    0.70    --  101.75 -88.00   6.90   54
 52  \w     33.00  66.00   0.50    0.70    --  101.75 -84.00  87.37   66
 53  \w     34.00  63.00   0.50    0.70    --  101.75 -87.00 173.90   58
 54  \w     33.00  75.00   0.50    0.70    --  101.75 -75.00 111.35   84
 55  \w     35.00  68.00   0.50    0.70    --  101.75 -83.00 148.22   66
 56  \w     34.00  77.00   0.50    0.70    --  101.75 -79.00 -71.04   86
 57  \w     34.00  63.00   0.50    0.70    --  101.75 -90.00   4.77   58
 58  \w     34.00  70.00   0.50    0.70    --  101.75 -84.00-123.31   72
;
_diffrn_measurement_device 'four-circle diffractometer'
_diffrn_measurement_device_type 'XtaLAB Synergy R, DW system, HyPix-Arc 100'
_diffrn_measurement_method '\w scans'
_diffrn_orient_matrix_type 'CrysAlisPro convention (1999,Acta A55,543-557)'
_diffrn_orient_matrix_UB_11 0.0712266000
_diffrn_orient_matrix_UB_12 0.1322171000
_diffrn_orient_matrix_UB_13 0.0461197000
_diffrn_orient_matrix_UB_21 -0.0734917000
_diffrn_orient_matrix_UB_22 0.0014482000
_diffrn_orient_matrix_UB_23 -0.1056538000
_diffrn_orient_matrix_UB_31 -0.1395088000
_diffrn_orient_matrix_UB_32 0.0396693000
_diffrn_orient_matrix_UB_33 0.0630088000
_diffrn_radiation_monochromator mirror
_diffrn_radiation_probe x-ray
_diffrn_radiation_type 'Cu K\a'
_diffrn_radiation_wavelength 1.54184
_diffrn_reflns_av_R_equivalents 0.1196
_diffrn_reflns_av_unetI/netI 0.0649
_diffrn_reflns_Laue_measured_fraction_full 0.987
_diffrn_reflns_Laue_measured_fraction_max 0.987
_diffrn_reflns_limit_h_max 8
_diffrn_reflns_limit_h_min -10
_diffrn_reflns_limit_k_max 15
_diffrn_reflns_limit_k_min -15
_diffrn_reflns_limit_l_max 15
_diffrn_reflns_limit_l_min -15
_diffrn_reflns_number 25371
_diffrn_reflns_point_group_measured_fraction_full 0.987
_diffrn_reflns_point_group_measured_fraction_max 0.987
_diffrn_reflns_theta_full 67.684
_diffrn_reflns_theta_max 68.244
_diffrn_reflns_theta_min 3.770
_diffrn_source 'Rotating-anode X-ray tube'
_diffrn_source_type 'Rigaku (Cu) X-ray Source'
_exptl_absorpt_coefficient_mu 0.793
_exptl_absorpt_correction_T_max 1.000
_exptl_absorpt_correction_T_min 0.414
_exptl_absorpt_correction_type gaussian
_exptl_absorpt_process_details
;
CrysAlisPro 1.171.44.118a (Rigaku Oxford Diffraction, 2025)
Numerical absorption correction based on gaussian integration over
a multifaceted crystal model
Empirical absorption correction using spherical harmonics,
implemented in SCALE3 ABSPACK scaling algorithm.
;
_exptl_crystal_colour 'clear colourless'
_exptl_crystal_colour_lustre clear
_exptl_crystal_colour_primary colourless
_exptl_crystal_density_diffrn 1.132
_exptl_crystal_description block
_exptl_crystal_F_000 492
_exptl_crystal_recrystallization_method 'Re-crystallisation from solvent: hexane'
_exptl_crystal_size_max 0.38
_exptl_crystal_size_mid 0.2
_exptl_crystal_size_min 0.08
_refine_diff_density_max 0.446
_refine_diff_density_min -0.652
_refine_diff_density_rms 0.083
_refine_ls_extinction_method none
_refine_ls_goodness_of_fit_ref 1.053
_refine_ls_hydrogen_treatment mixed
_refine_ls_matrix_type full
_refine_ls_number_parameters 318
_refine_ls_number_reflns 4815
_refine_ls_number_restraints 1
_refine_ls_restrained_S_all 1.053
_refine_ls_R_factor_all 0.0906
_refine_ls_R_factor_gt 0.0775
_refine_ls_shift/su_max 0.000
_refine_ls_shift/su_mean 0.000
_refine_ls_structure_factor_coef Fsqd
_refine_ls_weighting_details 'w=1/[\s^2^(Fo^2^)+(0.1414P)^2^+0.8852P] where P=(Fo^2^+2Fc^2^)/3'
_refine_ls_weighting_scheme calc
_refine_ls_wR_factor_gt 0.2134
_refine_ls_wR_factor_ref 0.2251
_reflns_Friedel_coverage 0.000
_reflns_number_gt 3879
_reflns_number_total 4815
_reflns_threshold_expression 'I > 2\s(I)'
_cod_data_source_file d6dt00276e3.cif
_cod_data_source_block depAmmesAlH2_20-Al
_cod_depositor_comments 'Adding full bibliography for 7720566--7720581.cif.'
_cod_original_cell_volume 1333.93(8)
_cod_database_code 7720571
_shelx_shelxl_version_number 2019/3
_chemical_oxdiff_formula 'C60 H78 Al2 N4'
_shelx_space_group_comment
;
The symmetry employed for this shelxl refinement is uniquely defined
by the following loop, which should always be used as a source of
symmetry information in preference to the above space-group names.
They are only intended as comments.
;
_cell_oxdiff_angle_alpha 117.251(4)
_cell_oxdiff_angle_beta 91.690(2)
_cell_oxdiff_angle_gamma 97.296(2)
_cell_oxdiff_length_a 9.02116(18)
_cell_oxdiff_length_b 12.7128(5)
_cell_oxdiff_length_c 13.2559(4)
_cell_oxdiff_measurement_reflns_used 11533
_cell_oxdiff_volume 1333.93(7)
_shelx_estimated_absorpt_t_max 0.939
_shelx_estimated_absorpt_t_min 0.753
_diffrn_oxdiff_digest_od_ed
;

;
_diffrn_oxdiff_measurement_exp_name exp_69_DVT-465_full_exp.par
_olex2_refinement_description
;
1. Fixed Uiso
 At 1.2 times of:
  All C(H) groups, All C(H,H) groups, All C(H,H,H,H) groups
 At 1.5 times of:
  All C(H,H,H) groups
2. Restrained distances
 C19-C20 \\sim C19-C20A
 with sigma of 0.02
3. Uiso/Uaniso restraints and constraints
Uanis(C20) = Uanis(C20A)
4. Others
 Sof(H19C)=Sof(H19D)=Sof(C20A)=Sof(H20D)=Sof(H20E)=Sof(H20F)=1-FVAR(1)
 Sof(H19A)=Sof(H19B)=Sof(C20)=Sof(H20A)=Sof(H20B)=Sof(H20C)=FVAR(1)
5.a Secondary CH2 refined with riding coordinates:
 C27(H27A,H27B), C29(H29A,H29B), C17(H17A,H17B), C19(H19A,H19B), C19(H19C,H19D)
5.b Aromatic/amide H refined with riding coordinates:
 C4(H4), C6(H6), C23(H23), C24(H24), C25(H25), C13(H13), C15(H15), C14(H14)
5.c Idealised Me refined as rotating group:
 C10(H10A,H10B,H10C), C8(H8A,H8B,H8C), C30(H30A,H30B,H30C), C9(H9A,H9B,H9C),
 C28(H28A,H28B,H28C), C18(H18A,H18B,H18C), C20(H20A,H20B,H20C), C20A(H20D,H20E,
 H20F)
;
_olex2_submission_special_instructions 'No special instructions were received'
_oxdiff_exptl_absorpt_empirical_details
;
Empirical correction (ABSPACK) includes:
- Absorption correction using spherical harmonics
- Frame scaling
;
_oxdiff_exptl_absorpt_empirical_full_max 2.652
_oxdiff_exptl_absorpt_empirical_full_min 0.207

loop_
_space_group_symop_operation_xyz
'x, y, z'
'-x, -y, -z'

loop_
_atom_site_label
_atom_site_type_symbol
_atom_site_fract_x
_atom_site_fract_y
_atom_site_fract_z
_atom_site_U_iso_or_equiv
_atom_site_adp_type
_atom_site_occupancy
_atom_site_site_symmetry_order
_atom_site_calc_flag
_atom_site_refinement_flags_posn
_atom_site_refinement_flags_adp
_atom_site_refinement_flags_occupancy
_atom_site_disorder_assembly
_atom_site_disorder_group
Al1 Al 0.36266(9) 0.94145(7) 0.43689(7) 0.0287(3) Uani 1 1 d . . . . .
N2 N 0.3337(2) 0.7980(2) 0.45222(19) 0.0273(5) Uani 1 1 d . . . . .
N1 N 0.2913(2) 0.7954(2) 0.2880(2) 0.0286(5) Uani 1 1 d . . . . .
C1 C 0.3003(3) 0.7269(3) 0.3397(2) 0.0286(6) Uani 1 1 d . . . . .
C7 C 0.1815(3) 0.5207(2) 0.3080(2) 0.0280(6) Uani 1 1 d . . . . .
C2 C 0.2864(3) 0.5929(2) 0.2801(2) 0.0269(6) Uani 1 1 d . . . . .
C21 C 0.3522(3) 0.7579(2) 0.5354(2) 0.0286(6) Uani 1 1 d . . . . .
C4 C 0.3707(3) 0.4141(3) 0.1413(2) 0.0319(6) Uani 1 1 d . . . . .
H4 H 0.436011 0.377631 0.084601 0.038 Uiso 1 1 calc R U . . .
C5 C 0.2657(3) 0.3411(3) 0.1660(3) 0.0328(6) Uani 1 1 d . . . . .
C3 C 0.3835(3) 0.5374(3) 0.1960(2) 0.0293(6) Uani 1 1 d . . . . .
C10 C 0.0743(3) 0.5688(3) 0.3969(2) 0.0319(6) Uani 1 1 d . . . . .
H10A H 0.107926 0.562713 0.464756 0.048 Uiso 1 1 calc R U . . .
H10B H -0.026296 0.522142 0.366524 0.048 Uiso 1 1 calc R U . . .
H10C H 0.071234 0.652975 0.417504 0.048 Uiso 1 1 calc R U . . .
C12 C 0.0905(3) 0.6893(3) 0.1273(3) 0.0314(6) Uani 1 1 d . . . . .
C6 C 0.1744(3) 0.3971(3) 0.2505(2) 0.0310(6) Uani 1 1 d . . . . .
H6 H 0.103830 0.348964 0.270007 0.037 Uiso 1 1 calc R U . . .
C23 C 0.4662(3) 0.6450(3) 0.6113(3) 0.0331(6) Uani 1 1 d . . . . .
H23 H 0.539751 0.597180 0.609819 0.040 Uiso 1 1 calc R U . . .
C26 C 0.2551(3) 0.7917(2) 0.6229(2) 0.0290(6) Uani 1 1 d . . . . .
C24 C 0.3629(3) 0.6679(3) 0.6902(2) 0.0333(6) Uani 1 1 d . . . . .
H24 H 0.361412 0.631596 0.738922 0.040 Uiso 1 1 calc R U . . .
C25 C 0.2606(3) 0.7441(3) 0.6987(2) 0.0324(6) Uani 1 1 d . . . . .
H25 H 0.194037 0.763845 0.756691 0.039 Uiso 1 1 calc R U . . .
C22 C 0.4651(3) 0.6908(3) 0.5332(2) 0.0310(6) Uani 1 1 d . . . . .
C11 C 0.2376(3) 0.7533(2) 0.1723(2) 0.0291(6) Uani 1 1 d . . . . .
C8 C 0.5075(3) 0.6079(3) 0.1664(3) 0.0336(6) Uani 1 1 d . . . . .
H8A H 0.472162 0.614040 0.098977 0.050 Uiso 1 1 calc R U . . .
H8B H 0.595364 0.566738 0.150361 0.050 Uiso 1 1 calc R U . . .
H8C H 0.535102 0.688369 0.230777 0.050 Uiso 1 1 calc R U . . .
C16 C 0.3292(3) 0.7846(3) 0.1027(2) 0.0310(6) Uani 1 1 d . . . . .
C27 C 0.5874(3) 0.6740(3) 0.4550(2) 0.0325(6) Uani 1 1 d . . . . .
H27A H 0.586971 0.731471 0.423884 0.039 Uiso 1 1 calc R U . . .
H27B H 0.565967 0.592092 0.390128 0.039 Uiso 1 1 calc R U . . .
C13 C 0.0472(3) 0.6484(3) 0.0133(3) 0.0363(7) Uani 1 1 d . . . . .
H13 H -0.049849 0.602940 -0.017671 0.044 Uiso 1 1 calc R U . . .
C29 C 0.1487(3) 0.8789(3) 0.6329(2) 0.0325(6) Uani 1 1 d . . . . .
H29A H 0.080075 0.842901 0.561799 0.039 Uiso 1 1 calc R U . . .
H29B H 0.208547 0.952740 0.638733 0.039 Uiso 1 1 calc R U . . .
C17 C -0.0248(3) 0.6745(3) 0.2018(3) 0.0342(7) Uani 1 1 d . . . . .
H17A H 0.022366 0.650649 0.255008 0.041 Uiso 1 1 calc R U . . .
H17B H -0.107186 0.609347 0.153350 0.041 Uiso 1 1 calc R U . . .
C19 C 0.4750(3) 0.8698(3) 0.1491(3) 0.0408(7) Uani 1 1 d D . . . .
H19A H 0.544933 0.852402 0.089297 0.049 Uiso 0.50(2) 1 calc R U P A 1
H19B H 0.523376 0.863876 0.213922 0.049 Uiso 0.50(2) 1 calc R U P A 1
H19C H 0.553449 0.833031 0.099644 0.049 Uiso 0.50(2) 1 calc R U P A 2
H19D H 0.504450 0.879902 0.225931 0.049 Uiso 0.50(2) 1 calc R U P A 2
C15 C 0.2796(3) 0.7422(3) -0.0111(3) 0.0343(7) Uani 1 1 d . . . . .
H15 H 0.342110 0.762125 -0.058268 0.041 Uiso 1 1 calc R U . . .
C14 C 0.1412(4) 0.6717(3) -0.0574(3) 0.0386(7) Uani 1 1 d . . . . .
H14 H 0.110812 0.639565 -0.136435 0.046 Uiso 1 1 calc R U . . .
C30 C 0.0545(3) 0.9139(3) 0.7334(3) 0.0396(7) Uani 1 1 d . . . . .
H30A H -0.011672 0.968551 0.731620 0.059 Uiso 1 1 calc R U . . .
H30B H 0.120828 0.953745 0.804795 0.059 Uiso 1 1 calc R U . . .
H30C H -0.006234 0.841788 0.728545 0.059 Uiso 1 1 calc R U . . .
C9 C 0.2525(4) 0.2069(3) 0.1037(3) 0.0481(8) Uani 1 1 d . . . . .
H9A H 0.185268 0.175287 0.033341 0.072 Uiso 1 1 calc R U . . .
H9B H 0.211627 0.173197 0.152284 0.072 Uiso 1 1 calc R U . . .
H9C H 0.351938 0.184612 0.084855 0.072 Uiso 1 1 calc R U . . .
C28 C 0.7430(3) 0.6924(3) 0.5145(3) 0.0438(8) Uani 1 1 d . . . . .
H28A H 0.819413 0.691544 0.463244 0.066 Uiso 1 1 calc R U . . .
H28B H 0.749278 0.627730 0.534608 0.066 Uiso 1 1 calc R U . . .
H28C H 0.760214 0.769600 0.583950 0.066 Uiso 1 1 calc R U . . .
C18 C -0.0899(4) 0.7887(3) 0.2703(3) 0.0486(8) Uani 1 1 d . . . . .
H18A H -0.137332 0.812474 0.218086 0.073 Uiso 1 1 calc R U . . .
H18B H -0.009295 0.852806 0.320548 0.073 Uiso 1 1 calc R U . . .
H18C H -0.165052 0.774337 0.316351 0.073 Uiso 1 1 calc R U . . .
C20 C 0.431(2) 0.9953(11) 0.1885(15) 0.060(3) Uani 0.50(2) 1 d D . P A 1
H20A H 0.377895 0.997705 0.124184 0.090 Uiso 0.50(2) 1 calc R U P A 1
H20B H 0.521787 1.055761 0.216411 0.090 Uiso 0.50(2) 1 calc R U P A 1
H20C H 0.365322 1.012127 0.249919 0.090 Uiso 0.50(2) 1 calc R U P A 1
C20A C 0.472(2) 0.9930(11) 0.1578(15) 0.060(3) Uani 0.50(2) 1 d D . P A 2
H20D H 0.435788 0.984139 0.083450 0.090 Uiso 0.50(2) 1 calc R U P A 2
H20E H 0.573334 1.039310 0.181147 0.090 Uiso 0.50(2) 1 calc R U P A 2
H20F H 0.404403 1.034850 0.214441 0.090 Uiso 0.50(2) 1 calc R U P A 2
H H 0.528(4) 0.975(3) 0.417(3) 0.033(8) Uiso 1 1 d . . . . .
HA H 0.256(4) 1.033(3) 0.465(3) 0.053(10) Uiso 1 1 d . . . . .

loop_
_atom_site_aniso_label
_atom_site_aniso_U_11
_atom_site_aniso_U_22
_atom_site_aniso_U_33
_atom_site_aniso_U_23
_atom_site_aniso_U_13
_atom_site_aniso_U_12
Al1 0.0211(4) 0.0353(5) 0.0303(5) 0.0171(4) 0.0009(3) -0.0007(3)
N2 0.0189(11) 0.0366(12) 0.0280(12) 0.0175(10) 0.0015(9) 0.0000(9)
N1 0.0192(11) 0.0365(12) 0.0319(12) 0.0189(10) 0.0007(9) -0.0016(9)
C1 0.0140(12) 0.0418(15) 0.0328(15) 0.0208(12) 0.0020(11) 0.0002(11)
C7 0.0172(12) 0.0393(15) 0.0300(14) 0.0199(12) -0.0029(11) -0.0005(11)
C2 0.0160(12) 0.0361(14) 0.0304(14) 0.0181(12) -0.0006(10) 0.0005(10)
C21 0.0212(13) 0.0361(14) 0.0296(14) 0.0180(12) -0.0010(11) -0.0021(11)
C4 0.0230(14) 0.0447(16) 0.0313(14) 0.0206(13) 0.0034(11) 0.0048(12)
C5 0.0250(14) 0.0387(15) 0.0364(15) 0.0198(13) -0.0007(12) 0.0027(11)
C3 0.0197(13) 0.0407(15) 0.0307(14) 0.0204(12) -0.0013(11) 0.0015(11)
C10 0.0215(13) 0.0395(15) 0.0356(15) 0.0197(13) 0.0039(12) -0.0016(11)
C12 0.0220(14) 0.0354(15) 0.0377(15) 0.0194(12) -0.0020(12) -0.0009(11)
C6 0.0227(13) 0.0397(15) 0.0340(15) 0.0217(13) -0.0013(12) -0.0008(11)
C23 0.0251(14) 0.0411(16) 0.0350(15) 0.0208(13) -0.0027(12) 0.0011(12)
C26 0.0200(13) 0.0361(14) 0.0302(14) 0.0167(12) 0.0002(11) -0.0028(11)
C24 0.0310(15) 0.0413(16) 0.0316(14) 0.0221(13) -0.0004(12) -0.0002(12)
C25 0.0248(14) 0.0422(16) 0.0300(14) 0.0181(12) 0.0016(11) -0.0005(12)
C22 0.0223(13) 0.0396(15) 0.0321(14) 0.0190(12) -0.0003(11) 0.0001(11)
C11 0.0211(13) 0.0347(14) 0.0324(14) 0.0173(12) 0.0009(11) 0.0015(11)
C8 0.0232(14) 0.0429(16) 0.0366(16) 0.0202(13) 0.0082(12) 0.0040(12)
C16 0.0217(13) 0.0386(15) 0.0336(15) 0.0189(12) 0.0003(11) 0.0005(11)
C27 0.0223(14) 0.0442(16) 0.0341(15) 0.0210(13) 0.0028(12) 0.0050(12)
C13 0.0244(14) 0.0447(16) 0.0400(16) 0.0223(14) -0.0043(12) -0.0024(12)
C29 0.0258(14) 0.0392(15) 0.0336(15) 0.0186(13) 0.0044(12) 0.0018(12)
C17 0.0186(13) 0.0481(17) 0.0412(16) 0.0268(14) -0.0003(12) -0.0003(12)
C19 0.0303(16) 0.0562(19) 0.0363(16) 0.0272(15) -0.0035(13) -0.0122(14)
C15 0.0274(14) 0.0431(16) 0.0349(15) 0.0217(13) 0.0021(12) 0.0001(12)
C14 0.0351(16) 0.0486(18) 0.0333(16) 0.0224(14) -0.0039(13) -0.0016(13)
C30 0.0299(16) 0.0501(18) 0.0423(17) 0.0234(15) 0.0123(13) 0.0083(13)
C9 0.047(2) 0.0408(18) 0.053(2) 0.0195(16) 0.0149(16) 0.0043(15)
C28 0.0216(15) 0.070(2) 0.0458(18) 0.0315(17) 0.0044(13) 0.0092(14)
C18 0.0329(17) 0.056(2) 0.061(2) 0.0305(18) 0.0144(16) 0.0060(15)
C20 0.065(7) 0.066(3) 0.062(7) 0.054(4) -0.027(4) -0.038(4)
C20A 0.065(7) 0.066(3) 0.062(7) 0.054(4) -0.027(4) -0.038(4)

loop_
_atom_type_symbol
_atom_type_description
_atom_type_scat_dispersion_real
_atom_type_scat_dispersion_imag
_atom_type_scat_source
C C 0.0181 0.0091 'International Tables Vol C Tables 4.2.6.8 and 6.1.1.4'
H H 0.0000 0.0000 'International Tables Vol C Tables 4.2.6.8 and 6.1.1.4'
Al Al 0.2130 0.2455 'International Tables Vol C Tables 4.2.6.8 and 6.1.1.4'
N N 0.0311 0.0180 'International Tables Vol C Tables 4.2.6.8 and 6.1.1.4'

loop_
_exptl_crystal_face_index_h
_exptl_crystal_face_index_k
_exptl_crystal_face_index_l
_exptl_crystal_face_perp_dist
0 7 0 0.0445
-5 1 4 0.1190
-1 -7 0 0.0304
2 7 -1 0.0540
1 -7 -1 0.0713
0 3 -9 0.0740
-6 3 -1 0.1390
0 -3 9 0.1255
3 -4 7 0.1895

loop_
_geom_angle_atom_site_label_1
_geom_angle_atom_site_label_2
_geom_angle_atom_site_label_3
_geom_angle
_geom_angle_site_symmetry_1
_geom_angle_site_symmetry_3
_geom_angle_publ_flag
N2 Al1 N1 67.69(10) . . ?
N2 Al1 H 112.2(11) . . ?
N2 Al1 HA 127.3(14) . . ?
N1 Al1 H 101.0(11) . . ?
N1 Al1 HA 110.9(14) . . ?
H Al1 HA 119.3(18) . . ?
C1 N2 Al1 93.42(17) . . ?
C1 N2 C21 125.4(2) . . ?
C21 N2 Al1 140.71(19) . . ?
C1 N1 Al1 89.45(17) . . ?
C1 N1 C11 125.4(2) . . ?
C11 N1 Al1 144.99(19) . . ?
N2 C1 C2 125.6(2) . . ?
N1 C1 N2 109.0(2) . . ?
N1 C1 C2 125.3(2) . . ?
C2 C7 C10 124.1(3) . . ?
C6 C7 C2 119.0(3) . . ?
C6 C7 C10 116.9(2) . . ?
C7 C2 C1 121.6(2) . . ?
C7 C2 C3 119.0(3) . . ?
C3 C2 C1 119.4(2) . . ?
C26 C21 N2 117.3(2) . . ?
C22 C21 N2 121.7(2) . . ?
C22 C21 C26 121.0(3) . . ?
C5 C4 H4 118.8 . . ?
C3 C4 H4 118.8 . . ?
C3 C4 C5 122.5(3) . . ?
C4 C5 C9 121.4(3) . . ?
C6 C5 C4 117.3(3) . . ?
C6 C5 C9 121.3(3) . . ?
C2 C3 C8 122.8(3) . . ?
C4 C3 C2 119.3(3) . . ?
C4 C3 C8 117.8(3) . . ?
C7 C10 H10A 109.5 . . ?
C7 C10 H10B 109.5 . . ?
C7 C10 H10C 109.5 . . ?
H10A C10 H10B 109.5 . . ?
H10A C10 H10C 109.5 . . ?
H10B C10 H10C 109.5 . . ?
C11 C12 C17 122.3(3) . . ?
C13 C12 C11 118.8(3) . . ?
C13 C12 C17 118.6(2) . . ?
C7 C6 H6 118.6 . . ?
C5 C6 C7 122.8(3) . . ?
C5 C6 H6 118.6 . . ?
C24 C23 H23 119.3 . . ?
C24 C23 C22 121.3(3) . . ?
C22 C23 H23 119.3 . . ?
C21 C26 C29 119.9(2) . . ?
C25 C26 C21 118.5(3) . . ?
C25 C26 C29 121.6(3) . . ?
C23 C24 H24 119.9 . . ?
C23 C24 C25 120.2(3) . . ?
C25 C24 H24 119.9 . . ?
C26 C25 H25 119.8 . . ?
C24 C25 C26 120.4(3) . . ?
C24 C25 H25 119.8 . . ?
C21 C22 C27 121.6(3) . . ?
C23 C22 C21 117.9(3) . . ?
C23 C22 C27 120.4(3) . . ?
C12 C11 N1 122.0(2) . . ?
C16 C11 N1 118.6(2) . . ?
C16 C11 C12 119.2(3) . . ?
C3 C8 H8A 109.5 . . ?
C3 C8 H8B 109.5 . . ?
C3 C8 H8C 109.5 . . ?
H8A C8 H8B 109.5 . . ?
H8A C8 H8C 109.5 . . ?
H8B C8 H8C 109.5 . . ?
C11 C16 C19 122.4(3) . . ?
C15 C16 C11 119.3(3) . . ?
C15 C16 C19 118.1(3) . . ?
C22 C27 H27A 109.0 . . ?
C22 C27 H27B 109.0 . . ?
C22 C27 C28 112.8(2) . . ?
H27A C27 H27B 107.8 . . ?
C28 C27 H27A 109.0 . . ?
C28 C27 H27B 109.0 . . ?
C12 C13 H13 119.0 . . ?
C12 C13 C14 121.9(3) . . ?
C14 C13 H13 119.0 . . ?
C26 C29 H29A 108.4 . . ?
C26 C29 H29B 108.4 . . ?
C26 C29 C30 115.5(2) . . ?
H29A C29 H29B 107.5 . . ?
C30 C29 H29A 108.4 . . ?
C30 C29 H29B 108.4 . . ?
C12 C17 H17A 109.1 . . ?
C12 C17 H17B 109.1 . . ?
C12 C17 C18 112.5(3) . . ?
H17A C17 H17B 107.8 . . ?
C18 C17 H17A 109.1 . . ?
C18 C17 H17B 109.1 . . ?
C16 C19 H19A 110.8 . . ?
C16 C19 H19B 110.8 . . ?
C16 C19 H19C 108.5 . . ?
C16 C19 H19D 108.5 . . ?
C16 C19 C20 104.8(7) . . ?
C16 C19 C20A 115.1(7) . . ?
H19A C19 H19B 108.9 . . ?
H19C C19 H19D 107.5 . . ?
C20 C19 H19A 110.8 . . ?
C20 C19 H19B 110.8 . . ?
C20A C19 H19C 108.5 . . ?
C20A C19 H19D 108.5 . . ?
C16 C15 H15 119.3 . . ?
C14 C15 C16 121.4(3) . . ?
C14 C15 H15 119.3 . . ?
C13 C14 H14 120.5 . . ?
C15 C14 C13 118.9(3) . . ?
C15 C14 H14 120.5 . . ?
C29 C30 H30A 109.5 . . ?
C29 C30 H30B 109.5 . . ?
C29 C30 H30C 109.5 . . ?
H30A C30 H30B 109.5 . . ?
H30A C30 H30C 109.5 . . ?
H30B C30 H30C 109.5 . . ?
C5 C9 H9A 109.5 . . ?
C5 C9 H9B 109.5 . . ?
C5 C9 H9C 109.5 . . ?
H9A C9 H9B 109.5 . . ?
H9A C9 H9C 109.5 . . ?
H9B C9 H9C 109.5 . . ?
C27 C28 H28A 109.5 . . ?
C27 C28 H28B 109.5 . . ?
C27 C28 H28C 109.5 . . ?
H28A C28 H28B 109.5 . . ?
H28A C28 H28C 109.5 . . ?
H28B C28 H28C 109.5 . . ?
C17 C18 H18A 109.5 . . ?
C17 C18 H18B 109.5 . . ?
C17 C18 H18C 109.5 . . ?
H18A C18 H18B 109.5 . . ?
H18A C18 H18C 109.5 . . ?
H18B C18 H18C 109.5 . . ?
C19 C20 H20A 109.5 . . ?
C19 C20 H20B 109.5 . . ?
C19 C20 H20C 109.5 . . ?
H20A C20 H20B 109.5 . . ?
H20A C20 H20C 109.5 . . ?
H20B C20 H20C 109.5 . . ?
C19 C20A H20D 109.5 . . ?
C19 C20A H20E 109.5 . . ?
C19 C20A H20F 109.5 . . ?
H20D C20A H20E 109.5 . . ?
H20D C20A H20F 109.5 . . ?
H20E C20A H20F 109.5 . . ?

loop_
_geom_bond_atom_site_label_1
_geom_bond_atom_site_label_2
_geom_bond_distance
_geom_bond_site_symmetry_2
_geom_bond_publ_flag
Al1 N2 1.912(2) . ?
Al1 N1 2.006(2) . ?
Al1 H 1.56(3) . ?
Al1 HA 1.52(4) . ?
N2 C1 1.343(4) . ?
N2 C21 1.424(3) . ?
N1 C1 1.340(4) . ?
N1 C11 1.419(4) . ?
C1 C2 1.499(4) . ?
C7 C2 1.409(4) . ?
C7 C10 1.502(4) . ?
C7 C6 1.389(4) . ?
C2 C3 1.416(4) . ?
C21 C26 1.413(4) . ?
C21 C22 1.402(4) . ?
C4 H4 0.9500 . ?
C4 C5 1.393(4) . ?
C4 C3 1.380(4) . ?
C5 C6 1.383(4) . ?
C5 C9 1.504(4) . ?
C3 C8 1.516(4) . ?
C10 H10A 0.9800 . ?
C10 H10B 0.9800 . ?
C10 H10C 0.9800 . ?
C12 C11 1.418(4) . ?
C12 C13 1.379(4) . ?
C12 C17 1.508(4) . ?
C6 H6 0.9500 . ?
C23 H23 0.9500 . ?
C23 C24 1.376(4) . ?
C23 C22 1.402(4) . ?
C26 C25 1.394(4) . ?
C26 C29 1.520(4) . ?
C24 H24 0.9500 . ?
C24 C25 1.391(4) . ?
C25 H25 0.9500 . ?
C22 C27 1.504(4) . ?
C11 C16 1.411(4) . ?
C8 H8A 0.9800 . ?
C8 H8B 0.9800 . ?
C8 H8C 0.9800 . ?
C16 C19 1.503(4) . ?
C16 C15 1.386(4) . ?
C27 H27A 0.9900 . ?
C27 H27B 0.9900 . ?
C27 C28 1.527(4) . ?
C13 H13 0.9500 . ?
C13 C14 1.386(4) . ?
C29 H29A 0.9900 . ?
C29 H29B 0.9900 . ?
C29 C30 1.522(4) . ?
C17 H17A 0.9900 . ?
C17 H17B 0.9900 . ?
C17 C18 1.523(5) . ?
C19 H19A 0.9900 . ?
C19 H19B 0.9900 . ?
C19 H19C 0.9900 . ?
C19 H19D 0.9900 . ?
C19 C20 1.545(11) . ?
C19 C20A 1.521(10) . ?
C15 H15 0.9500 . ?
C15 C14 1.381(4) . ?
C14 H14 0.9500 . ?
C30 H30A 0.9800 . ?
C30 H30B 0.9800 . ?
C30 H30C 0.9800 . ?
C9 H9A 0.9800 . ?
C9 H9B 0.9800 . ?
C9 H9C 0.9800 . ?
C28 H28A 0.9800 . ?
C28 H28B 0.9800 . ?
C28 H28C 0.9800 . ?
C18 H18A 0.9800 . ?
C18 H18B 0.9800 . ?
C18 H18C 0.9800 . ?
C20 H20A 0.9800 . ?
C20 H20B 0.9800 . ?
C20 H20C 0.9800 . ?
C20A H20D 0.9800 . ?
C20A H20E 0.9800 . ?
C20A H20F 0.9800 . ?

loop_
_geom_torsion_atom_site_label_1
_geom_torsion_atom_site_label_2
_geom_torsion_atom_site_label_3
_geom_torsion_atom_site_label_4
_geom_torsion
_geom_torsion_site_symmetry_1
_geom_torsion_site_symmetry_2
_geom_torsion_site_symmetry_3
_geom_torsion_site_symmetry_4
_geom_torsion_publ_flag
Al1 N2 C1 N1 -6.4(2) . . . . ?
Al1 N2 C1 C2 169.5(2) . . . . ?
Al1 N2 C21 C26 69.7(4) . . . . ?
Al1 N2 C21 C22 -108.2(3) . . . . ?
Al1 N1 C1 N2 6.1(2) . . . . ?
Al1 N1 C1 C2 -169.8(2) . . . . ?
Al1 N1 C11 C12 -115.5(3) . . . . ?
Al1 N1 C11 C16 59.2(4) . . . . ?
N2 C1 C2 C7 59.2(4) . . . . ?
N2 C1 C2 C3 -119.0(3) . . . . ?
N2 C21 C26 C25 173.8(2) . . . . ?
N2 C21 C26 C29 -6.6(4) . . . . ?
N2 C21 C22 C23 -173.9(2) . . . . ?
N2 C21 C22 C27 9.7(4) . . . . ?
N1 C1 C2 C7 -125.6(3) . . . . ?
N1 C1 C2 C3 56.2(4) . . . . ?
N1 C11 C16 C19 -5.6(4) . . . . ?
N1 C11 C16 C15 178.7(3) . . . . ?
C1 N2 C21 C26 -120.1(3) . . . . ?
C1 N2 C21 C22 62.0(4) . . . . ?
C1 N1 C11 C12 58.7(4) . . . . ?
C1 N1 C11 C16 -126.6(3) . . . . ?
C1 C2 C3 C4 179.9(2) . . . . ?
C1 C2 C3 C8 2.9(4) . . . . ?
C7 C2 C3 C4 1.7(4) . . . . ?
C7 C2 C3 C8 -175.3(2) . . . . ?
C2 C7 C6 C5 -0.3(4) . . . . ?
C21 N2 C1 N1 179.8(2) . . . . ?
C21 N2 C1 C2 -4.3(4) . . . . ?
C21 C26 C25 C24 2.0(4) . . . . ?
C21 C26 C29 C30 -177.2(3) . . . . ?
C21 C22 C27 C28 134.8(3) . . . . ?
C4 C5 C6 C7 1.6(4) . . . . ?
C5 C4 C3 C2 -0.3(4) . . . . ?
C5 C4 C3 C8 176.8(3) . . . . ?
C3 C4 C5 C6 -1.3(4) . . . . ?
C3 C4 C5 C9 179.0(3) . . . . ?
C10 C7 C2 C1 0.8(4) . . . . ?
C10 C7 C2 C3 179.0(2) . . . . ?
C10 C7 C6 C5 179.4(3) . . . . ?
C12 C11 C16 C19 169.2(3) . . . . ?
C12 C11 C16 C15 -6.4(4) . . . . ?
C12 C13 C14 C15 -2.8(5) . . . . ?
C6 C7 C2 C1 -179.6(2) . . . . ?
C6 C7 C2 C3 -1.3(4) . . . . ?
C23 C24 C25 C26 4.2(4) . . . . ?
C23 C22 C27 C28 -41.5(4) . . . . ?
C26 C21 C22 C23 8.3(4) . . . . ?
C26 C21 C22 C27 -168.1(3) . . . . ?
C24 C23 C22 C21 -2.0(4) . . . . ?
C24 C23 C22 C27 174.4(3) . . . . ?
C25 C26 C29 C30 2.4(4) . . . . ?
C22 C21 C26 C25 -8.3(4) . . . . ?
C22 C21 C26 C29 171.3(2) . . . . ?
C22 C23 C24 C25 -4.2(4) . . . . ?
C11 N1 C1 N2 -170.5(2) . . . . ?
C11 N1 C1 C2 13.5(4) . . . . ?
C11 C12 C13 C14 -2.4(5) . . . . ?
C11 C12 C17 C18 74.9(4) . . . . ?
C11 C16 C19 C20 -87.9(7) . . . . ?
C11 C16 C19 C20A -107.0(8) . . . . ?
C11 C16 C15 C14 1.2(5) . . . . ?
C16 C15 C14 C13 3.5(5) . . . . ?
C13 C12 C11 N1 -178.4(3) . . . . ?
C13 C12 C11 C16 7.0(4) . . . . ?
C13 C12 C17 C18 -99.3(3) . . . . ?
C29 C26 C25 C24 -177.6(3) . . . . ?
C17 C12 C11 N1 7.5(4) . . . . ?
C17 C12 C11 C16 -167.2(3) . . . . ?
C17 C12 C13 C14 172.0(3) . . . . ?
C19 C16 C15 C14 -174.6(3) . . . . ?
C15 C16 C19 C20 87.8(7) . . . . ?
C15 C16 C19 C20A 68.6(8) . . . . ?
C9 C5 C6 C7 -178.6(3) . . . . ?

loop_
_exptl_oxdiff_crystal_face_indexfrac_h
_exptl_oxdiff_crystal_face_indexfrac_k
_exptl_oxdiff_crystal_face_indexfrac_l
_exptl_oxdiff_crystal_face_x
_exptl_oxdiff_crystal_face_y
_exptl_oxdiff_crystal_face_z
0.0614 7.0984 0.2905 0.9563 -0.0249 0.2913
-5.1870 1.1270 3.6552 -0.0519 -0.0034 0.9986
-0.8515 -7.1099 0.2576 -0.9888 0.0251 -0.1470
2.1950 6.7501 -1.2076 0.9931 -0.0240 -0.1145
1.2999 -6.7131 -1.2178 -0.8512 0.0234 -0.5244
-0.3054 3.3099 -8.5519 0.0215 0.9308 -0.3649
-5.6063 3.3437 -0.5933 0.0154 0.4795 0.8774
0.1015 -3.2007 8.5642 -0.0210 -0.9169 0.3985
3.4248 -4.3972 6.7760 -0.0249 -0.9740 -0.2253
